data_2312689
loop_
_publ_author_name
'Guzm&#xe1;n-Hern&#xe1;ndez, Juan de Dios'
'Jancik, Vojtech'

_publ_section_title
;
 Bonding properties and crystal packing in
 &#x3b2;-(SeCl<sub>4</sub>)<sub>4</sub> derived from Hirshfeld Atom
 Refinement.
;
_journal_coeditor_code ZO3058
_journal_issue 12
_journal_name_full 'Acta crystallographica. Section C, Structural chemistry'
_journal_paper_doi 10.1107/S2053229624010428
_journal_volume 80
_journal_year 2024
_chemical_formula_iupac 'Se4 Cl16'
_chemical_formula_moiety '4(Cl3 Se), 4(Cl)'
_chemical_formula_sum 'Cl16 Se4'
_chemical_formula_weight 883.04
_chemical_name_systematic
;
Tetra-\m~3~-chlorido-dodecachloridotetraselenium
;
_space_group_crystal_system monoclinic
_space_group_IT_number 15
_space_group_name_Hall '-C 2yc'
_space_group_name_H-M_alt 'C 1 2/c 1'
_atom_sites_solution_primary direct
_atom_sites_solution_secondary difmap
_audit_creation_method SHELXL-2019/3
_cell_angle_alpha 90
_cell_angle_beta 116.9694(4)
_cell_angle_gamma 90
_cell_formula_units_Z 4
_cell_length_a 16.31259(16)
_cell_length_b 9.79402(10)
_cell_length_c 14.76098(14)
_cell_measurement_reflns_used 9693
_cell_measurement_temperature 100(2)
_cell_measurement_theta_max 50.51
_cell_measurement_theta_min 2.51
_cell_volume 2101.83(4)
_computing_cell_refinement
;
SAINT (Bruker, 2007)
;
_computing_data_collection
;
APEX2 (Bruker, 2007)
;
_computing_data_reduction
;
SAINT (Bruker, 2007)
;
_computing_molecular_graphics
;
Mercury (Macrae <i>et al.</i>,  2020)
;
_computing_publication_material
;
publCIF (Westrip, 2010)
;
_computing_structure_refinement
;
SHELXL2019 (Sheldrick, 2015b)
;
_computing_structure_solution
;
SHELXT2014 (Sheldrick, 2015a)
;
_diffrn_ambient_temperature 100(2)
_diffrn_detector_area_resol_mean 8.333
_diffrn_measured_fraction_theta_full 0.998
_diffrn_measured_fraction_theta_max 0.999
_diffrn_measurement_device_type 'Bruker SMART APEX DUO with an APEXII detector'
_diffrn_measurement_method \w-scan
_diffrn_radiation_type MoK\a
_diffrn_radiation_wavelength 0.71073
_diffrn_reflns_av_R_equivalents 0.0363
_diffrn_reflns_av_unetI/netI 0.0109
_diffrn_reflns_limit_h_max 27
_diffrn_reflns_limit_h_min -27
_diffrn_reflns_limit_k_max 16
_diffrn_reflns_limit_k_min -16
_diffrn_reflns_limit_l_max 24
_diffrn_reflns_limit_l_min -24
_diffrn_reflns_number 136263
_diffrn_reflns_theta_full 25.242
_diffrn_reflns_theta_max 36.316
_diffrn_reflns_theta_min 2.507
_diffrn_source 'Incoatec I\mS qith Quazar mirrors'
_exptl_absorpt_coefficient_mu 8.999
_exptl_absorpt_correction_T_max 0.1190
_exptl_absorpt_correction_T_min 0.0368
_exptl_absorpt_correction_type multi-scan
_exptl_absorpt_process_details
;
(SADABS; Krause <i>et al.</i>,  2015a)
;
_exptl_crystal_colour colourless
_exptl_crystal_density_diffrn 2.791
_exptl_crystal_description rhombic
_exptl_crystal_F_000 1632
_exptl_crystal_size_max 0.442
_exptl_crystal_size_mid 0.230
_exptl_crystal_size_min 0.229
_refine_diff_density_max 0.454
_refine_diff_density_min -0.387
_refine_ls_extinction_coef 0.00034(3)
_refine_ls_extinction_expression Fc^*^=kFc[1+0.001xFc^2^\l^3^/sin(2\q)]^-1/4^
_refine_ls_extinction_method
;
SHELXL2019 (Sheldrick, 2015b)
;
_refine_ls_goodness_of_fit_ref 1.276
_refine_ls_hydrogen_treatment undef
_refine_ls_matrix_type full
_refine_ls_number_parameters 92
_refine_ls_number_reflns 5097
_refine_ls_number_restraints 0
_refine_ls_restrained_S_all 1.276
_refine_ls_R_factor_all 0.0127
_refine_ls_R_factor_gt 0.0124
_refine_ls_shift/su_max 0.006
_refine_ls_shift/su_mean 0.000
_refine_ls_structure_factor_coef Fsqd
_refine_ls_weighting_details 'w=1/[\s^2^(Fo^2^)+(0.0069P)^2^+0.8900P] where P=(Fo^2^+2Fc^2^)/3'
_refine_ls_weighting_scheme calc
_refine_ls_wR_factor_gt 0.0271
_refine_ls_wR_factor_ref 0.0272
_reflns_number_gt 5007
_reflns_number_total 5097
_reflns_threshold_expression 'I > 2\s(I)'
_cod_data_source_file zo3058sup1.cif
_cod_data_source_block I
_cod_original_sg_symbol_H-M 'C 2/c'
_cod_database_code 2312689
_shelx_space_group_comment
;
The symmetry employed for this shelxl refinement is uniquely defined
by the following loop, which should always be used as a source of
symmetry information in preference to the above space-group names.
They are only intended as comments.
;
_shelx_estimated_absorpt_t_min 0.109
_shelx_estimated_absorpt_t_max 0.232

loop_
_space_group_symop_operation_xyz
'x, y, z'
'-x, y, -z+1/2'
'x+1/2, y+1/2, z'
'-x+1/2, y+1/2, -z+1/2'
'-x, -y, -z'
'x, -y, z-1/2'
'-x+1/2, -y+1/2, -z'
'x+1/2, -y+1/2, z-1/2'

loop_
_atom_site_type_symbol
_atom_site_label
_atom_site_fract_x
_atom_site_fract_y
_atom_site_fract_z
_atom_site_U_iso_or_equiv
_atom_site_adp_type
_atom_site_calc_flag
_atom_site_occupancy
_atom_site_disorder_assembly
_atom_site_disorder_group
Se Se1 0.50248(2) 0.23181(2) 0.39049(2) 0.01189(2) Uani d 1 . .
Se Se2 0.35906(2) 0.52550(2) 0.18171(2) 0.01273(2) Uani d 1 . .
Cl Cl1 0.39333(2) 0.24449(2) 0.43518(2) 0.01637(3) Uani d 1 . .
Cl Cl2 0.50124(2) 0.00979(2) 0.37648(2) 0.01793(3) Uani d 1 . .
Cl Cl3 0.61536(2) 0.24339(2) 0.54198(2) 0.01706(3) Uani d 1 . .
Cl Cl4 0.26097(2) 0.51208(2) 0.24339(2) 0.01957(3) Uani d 1 . .
Cl Cl5 0.37068(2) 0.74902(2) 0.19068(2) 0.02076(4) Uani d 1 . .
Cl Cl6 0.25887(2) 0.52140(2) 0.02147(2) 0.01926(3) Uani d 1 . .
Cl Cl7 0.50082(2) 0.51209(2) 0.37522(2) 0.01420(3) Uani d 1 . .
Cl Cl8 0.36760(2) 0.24557(2) 0.18441(2) 0.01497(3) Uani d 1 . .

loop_
_atom_site_aniso_label
_atom_site_aniso_U_11
_atom_site_aniso_U_22
_atom_site_aniso_U_33
_atom_site_aniso_U_12
_atom_site_aniso_U_13
_atom_site_aniso_U_23
Se1 0.01255(3) 0.01113(3) 0.01213(3) -0.00004(2) 0.00572(2) 0.00026(2)
Se2 0.01165(3) 0.01276(3) 0.01371(3) 0.00156(2) 0.00568(2) 0.00132(2)
Cl1 0.01548(7) 0.01822(7) 0.01771(7) -0.00189(5) 0.00954(6) -0.00117(5)
Cl2 0.02442(8) 0.01151(6) 0.01908(7) -0.00001(6) 0.01093(6) 0.00042(5)
Cl3 0.01562(7) 0.01937(8) 0.01345(7) 0.00144(6) 0.00418(5) 0.00025(5)
Cl4 0.01579(7) 0.02482(9) 0.02106(8) 0.00400(6) 0.01095(6) 0.00340(6)
Cl5 0.02390(9) 0.01308(7) 0.02485(9) 0.00273(6) 0.01065(7) 0.00159(6)
Cl6 0.01474(7) 0.02493(9) 0.01506(7) 0.00155(6) 0.00409(6) 0.00235(6)
Cl7 0.01451(6) 0.01370(6) 0.01458(6) 0.00011(5) 0.00676(5) -0.00124(5)
Cl8 0.01407(6) 0.01562(7) 0.01511(7) -0.00181(5) 0.00652(5) -0.00033(5)

loop_
_atom_type_symbol
_atom_type_description
_atom_type_scat_dispersion_real
_atom_type_scat_dispersion_imag
_atom_type_scat_source
Cl Cl 0.1484 0.1585 'International Tables Vol C Tables 4.2.6.8 and 6.1.1.4'
Se Se -0.0929 2.2259 'International Tables Vol C Tables 4.2.6.8 and 6.1.1.4'

loop_
_geom_angle_atom_site_label_1
_geom_angle_atom_site_label_2
_geom_angle_atom_site_label_3
_geom_angle_site_symmetry_1
_geom_angle_site_symmetry_3
_geom_angle
_geom_angle_publ_flag
Cl3 Se1 Cl1 . . 96.559(8) ?
Cl3 Se1 Cl2 . . 96.731(8) ?
Cl1 Se1 Cl2 . . 96.452(8) ?
Cl3 Se1 Cl7 . . 90.258(7) ?
Cl1 Se1 Cl7 . . 89.360(7) ?
Cl2 Se1 Cl7 . . 170.322(7) ?
Cl3 Se1 Cl8 . 2_655 87.926(7) ?
Cl1 Se1 Cl8 . 2_655 172.273(7) ?
Cl2 Se1 Cl8 . 2_655 89.240(7) ?
Cl7 Se1 Cl8 . 2_655 84.316(6) ?
Cl3 Se1 Cl8 . . 171.921(7) ?
Cl1 Se1 Cl8 . . 88.791(7) ?
Cl2 Se1 Cl8 . . 88.646(7) ?
Cl7 Se1 Cl8 . . 83.731(6) ?
Cl8 Se1 Cl8 2_655 . 86.115(6) ?
Cl4 Se2 Cl6 . . 96.953(8) ?
Cl4 Se2 Cl5 . . 95.440(9) ?
Cl6 Se2 Cl5 . . 94.900(9) ?
Cl4 Se2 Cl8 . . 88.605(7) ?
Cl6 Se2 Cl8 . . 90.316(7) ?
Cl5 Se2 Cl8 . . 172.959(8) ?
Cl4 Se2 Cl7 . . 89.657(7) ?
Cl6 Se2 Cl7 . . 172.167(8) ?
Cl5 Se2 Cl7 . . 88.626(7) ?
Cl8 Se2 Cl7 . . 85.631(6) ?
Cl4 Se2 Cl7 . 2_655 171.202(7) ?
Cl6 Se2 Cl7 . 2_655 89.185(7) ?
Cl5 Se2 Cl7 . 2_655 90.287(7) ?
Cl8 Se2 Cl7 . 2_655 85.051(6) ?
Cl7 Se2 Cl7 . 2_655 83.796(6) ?
Se2 Cl7 Se1 . . 96.042(6) ?
Se2 Cl8 Se1 . . 94.165(6) ?

loop_
_geom_bond_atom_site_label_1
_geom_bond_atom_site_label_2
_geom_bond_site_symmetry_2
_geom_bond_distance
_geom_bond_publ_flag
Se1 Cl3 . 2.1608(2) ?
Se1 Cl1 . 2.1649(2) ?
Se1 Cl2 . 2.1835(2) ?
Se1 Cl7 . 2.7534(2) ?
Se1 Cl8 2_655 2.80302(19) ?
Se1 Cl8 . 2.8358(2) ?
Se2 Cl4 . 2.1744(2) ?
Se2 Cl6 . 2.1819(2) ?
Se2 Cl5 . 2.1962(2) ?
Se2 Cl8 . 2.7445(2) ?
Se2 Cl7 . 2.7446(2) ?
Se2 Cl7 2_655 2.77305(19) ?

_cod_database_fobs_code 2312689
